data_4347533
loop_
_publ_author_name
'Du, Jun'
'Kang, Yan'
'Zhao, Yao'
'Zheng, Wei'
'Zhang, Yang'
'Lin, Yu'
'Wang, Zhaoying'
'Wang, Yuanyuan'
'Luo, Qun'
'Wu, Kui'
'Wang, Fuyi'

_publ_section_title
;
 Synthesis, Characterization, and in Vitro Antitumor Activity of
 Ruthenium(II) Polypyridyl Complexes Tethering EGFR-Inhibiting
 4-Anilinoquinazolines.
;
_journal_issue 9
_journal_name_full 'Inorganic chemistry'
_journal_page_first 4595
_journal_page_last 4605
_journal_paper_doi 10.1021/acs.inorgchem.6b00309
_journal_volume 55
_journal_year 2016
_chemical_formula_moiety 'C62 H54 Cl2 F2 N14 O4 Ru, 2(F6 P), 4(C H4 O)'
_chemical_formula_sum 'C66 H70 Cl2 F14 N14 O8 P2 Ru'
_chemical_formula_weight 1687.27
_space_group_crystal_system triclinic
_space_group_IT_number 2
_space_group_name_Hall '-P 1'
_space_group_name_H-M_alt 'P -1'
_atom_sites_solution_hydrogens mixed
_audit_creation_date 2014-12-16
_audit_creation_method
;
Olex2 1.2
(compiled 2013.12.10 svn.r2850 for OlexSys, GUI svn.r4736)
;
_cell_angle_alpha 104.432(2)
_cell_angle_beta 103.301(2)
_cell_angle_gamma 93.023(2)
_cell_formula_units_Z 2
_cell_length_a 10.7727(14)
_cell_length_b 15.957(2)
_cell_length_c 22.198(3)
_cell_measurement_reflns_used 10932
_cell_measurement_temperature 173.1500
_cell_measurement_theta_max 27.4811
_cell_measurement_theta_min 0.9786
_cell_volume 3571.7(8)
_computing_cell_refinement 'CrystalClear (Rigaku Inc., 2007)'
_computing_data_collection 'CrystalClear (Rigaku Inc., 2007)'
_computing_data_reduction 'CrystalClear (Rigaku Inc., 2007)'
_computing_molecular_graphics 'Olex2 (Dolomanov et al., 2009)'
_computing_publication_material 'Olex2 (Dolomanov et al., 2009)'
_computing_structure_refinement 'SHELXL (Sheldrick, 2013)'
_computing_structure_solution
;
'SHELXS (Sheldrick, 2013)'
;
_diffrn_ambient_temperature 173.1500
_diffrn_detector_area_resol_mean 28.5714
_diffrn_measured_fraction_theta_full 0.994
_diffrn_measured_fraction_theta_max 0.992
_diffrn_measurement_device
;
Saturn724+ (2x2 bin mode)
;
_diffrn_measurement_device_details
;
AFC10: Fixed Chi 2 circle
;
_diffrn_measurement_device_type 'MM007-HF CCD(Saturn 724+)'
_diffrn_measurement_method '\w scans at fixed \c = 45\%'
_diffrn_orient_matrix_type d*Trek
_diffrn_orient_matrix_UB_11 0.0250
_diffrn_orient_matrix_UB_12 -0.0839
_diffrn_orient_matrix_UB_13 0.0396
_diffrn_orient_matrix_UB_21 0.0085
_diffrn_orient_matrix_UB_22 -0.0325
_diffrn_orient_matrix_UB_23 -0.0558
_diffrn_orient_matrix_UB_31 0.0476
_diffrn_orient_matrix_UB_32 -0.0026
_diffrn_orient_matrix_UB_33 -0.0063
_diffrn_radiation_detector CCD
_diffrn_radiation_monochromator Confocal
_diffrn_radiation_type MoK\a
_diffrn_radiation_wavelength 0.71073
_diffrn_reflns_av_R_equivalents 0.0501
_diffrn_reflns_av_unetI/netI 0.0790
_diffrn_reflns_Laue_measured_fraction_full 0.994
_diffrn_reflns_Laue_measured_fraction_max 0.992
_diffrn_reflns_limit_h_max 13
_diffrn_reflns_limit_h_min -13
_diffrn_reflns_limit_k_max 20
_diffrn_reflns_limit_k_min -20
_diffrn_reflns_limit_l_max 28
_diffrn_reflns_limit_l_min -28
_diffrn_reflns_number 32242
_diffrn_reflns_point_group_measured_fraction_full 0.994
_diffrn_reflns_point_group_measured_fraction_max 0.992
_diffrn_reflns_theta_full 26.000
_diffrn_reflns_theta_max 27.483
_diffrn_reflns_theta_min 1.327
_diffrn_source 'Rotating Anode'
_diffrn_source_current 24.0000
_diffrn_source_power 1.2000
_diffrn_source_voltage 50.0000
_exptl_absorpt_coefficient_mu 0.441
_exptl_absorpt_correction_T_max 1.0000
_exptl_absorpt_correction_T_min 0.8725
_exptl_absorpt_correction_type multi-scan
_exptl_absorpt_process_details 'CrystalClear (Rigaku Inc., 2007)'
_exptl_crystal_colour red
_exptl_crystal_colour_primary red
_exptl_crystal_density_diffrn 1.569
_exptl_crystal_description plate
_exptl_crystal_F_000 1724
_exptl_crystal_size_max 0.21
_exptl_crystal_size_mid 0.17
_exptl_crystal_size_min 0.04
_refine_diff_density_max 0.870
_refine_diff_density_min -0.861
_refine_diff_density_rms 0.088
_refine_ls_extinction_method none
_refine_ls_goodness_of_fit_ref 1.103
_refine_ls_hydrogen_treatment mixed
_refine_ls_matrix_type full
_refine_ls_number_parameters 993
_refine_ls_number_reflns 16240
_refine_ls_number_restraints 0
_refine_ls_restrained_S_all 1.103
_refine_ls_R_factor_all 0.0905
_refine_ls_R_factor_gt 0.0743
_refine_ls_shift/su_max 0.001
_refine_ls_shift/su_mean 0.000
_refine_ls_structure_factor_coef Fsqd
_refine_ls_weighting_details 'w=1/[\s^2^(Fo^2^)+(0.0427P)^2^+6.4610P] where P=(Fo^2^+2Fc^2^)/3'
_refine_ls_weighting_scheme calc
_refine_ls_wR_factor_gt 0.1456
_refine_ls_wR_factor_ref 0.1562
_reflns_Friedel_coverage 0.000
_reflns_number_gt 13580
_reflns_number_total 16240
_reflns_threshold_expression 'I > 2\s(I)'
_cod_data_source_file ic6b00309_si_002.cif
_cod_data_source_block mx3465
_cod_database_code 4347533
_shelxl_version_number 2013-4
_shelx_space_group_comment
;
The symmetry employed for this shelxl refinement is uniquely defined
by the following loop, which should always be used as a source of
symmetry information in preference to the above space-group names.
They are only intended as comments.
;
_diffrn_number_total 16241
_olex2_refinement_description
;
1. Fixed Uiso
 At 1.2 times of:
  All C(H) groups, All C(H,H) groups
 At 1.5 times of:
  All C(H,H,H) groups
2.a Riding coordinates:
 C64(H64A,H64B,H64C)
2.b Secondary CH2 refined with riding coordinates:
 C24(H24A,H24B), C25(H25A,H25B), C26(H26A,H26B), C45(H45A,H45B), C46(H46A,
 H46B), C47(H47A,H47B)
2.c Aromatic/amide H refined with riding coordinates:
 C1(H1), C2(H2), C3(H3), C4(H4), C7(H7), C8(H8), C9(H9A), C10(H10), C11(H11),
 C12(H12), C13(H13), C14(H14A), C17(H17), C18(H18), C19(H19), C20(H20),
 C21(H21), C22(H22), C23(H23), C29(H29), C31(H31), C34(H34), C37(H37), C40(H40),
  C41(H41), C42(H42), C43(H43), C44(H44), C49(H49), C52(H52), C54(H54),
 C58(H58), C59(H59), C62(H62)
2.d Idealised Me refined as rotating group:
 C35(H35A,H35B,H35C), C56(H56A,H56B,H56C), C65(H65A,H65B,H65C), C66(H66A,H66B,
 H66C), C63(H63A,H63B,H63C)
;

loop_
_space_group_symop_operation_xyz
'x, y, z'
'-x, -y, -z'

loop_
_atom_site_label
_atom_site_type_symbol
_atom_site_fract_x
_atom_site_fract_y
_atom_site_fract_z
_atom_site_U_iso_or_equiv
_atom_site_adp_type
_atom_site_occupancy
_atom_site_site_symmetry_order
_atom_site_calc_flag
_atom_site_refinement_flags_posn
Ru1 Ru 0.50017(3) 0.76424(2) 0.06295(2) 0.02436(9) Uani 1 1 d .
Cl1 Cl 0.06253(11) 0.08794(7) 0.47271(7) 0.0472(3) Uani 1 1 d .
Cl2 Cl -0.21101(14) 0.42841(8) 0.20887(6) 0.0553(3) Uani 1 1 d .
F1 F -0.0335(3) 0.04383(16) 0.33350(14) 0.0522(7) Uani 1 1 d .
F2 F -0.1874(3) 0.33506(15) 0.30829(13) 0.0455(7) Uani 1 1 d .
O1 O 0.4345(3) 0.67682(18) 0.42574(13) 0.0325(6) Uani 1 1 d .
O2 O 0.5194(3) 0.76453(18) 0.54316(13) 0.0339(7) Uani 1 1 d .
O3 O 0.2804(3) 0.96098(18) 0.36928(13) 0.0358(7) Uani 1 1 d .
O4 O 0.3737(3) 1.05402(18) 0.48397(13) 0.0340(7) Uani 1 1 d .
N1 N 0.3473(3) 0.6690(2) 0.01825(15) 0.0259(7) Uani 1 1 d .
N2 N 0.5851(3) 0.6734(2) 0.00694(15) 0.0267(7) Uani 1 1 d .
N3 N 0.4809(3) 0.8263(2) -0.00833(16) 0.0313(7) Uani 1 1 d .
N4 N 0.6594(3) 0.8560(2) 0.09922(16) 0.0293(7) Uani 1 1 d .
N5 N 0.5372(3) 0.70577(19) 0.13855(15) 0.0246(7) Uani 1 1 d .
N6 N 0.5031(3) 0.6450(2) 0.21295(15) 0.0276(7) Uani 1 1 d .
N7 N 0.3687(3) 0.5303(2) 0.61886(17) 0.0325(8) Uani 1 1 d .
N8 N 0.2633(3) 0.3968(2) 0.54306(17) 0.0325(8) Uani 1 1 d .
N9 N 0.2309(3) 0.3750(2) 0.43318(18) 0.0308(8) Uani 1 1 d .
N10 N 0.3983(3) 0.8531(2) 0.11301(15) 0.0269(7) Uani 1 1 d .
N11 N 0.3401(3) 0.9495(2) 0.18765(16) 0.0300(7) Uani 1 1 d .
N12 N 0.2355(3) 0.8313(2) 0.57238(16) 0.0309(7) Uani 1 1 d .
N13 N 0.1220(3) 0.6961(2) 0.50270(17) 0.0305(7) Uani 1 1 d .
N14 N 0.0758(3) 0.6671(2) 0.39158(17) 0.0314(8) Uani 1 1 d .
C1 C 0.2298(4) 0.6681(3) 0.0292(2) 0.0327(9) Uani 1 1 d .
H1 H 0.2133 0.7147 0.0599 0.039 Uiso 1 1 calc R
C2 C 0.1326(4) 0.6013(3) -0.0028(2) 0.0386(10) Uani 1 1 d .
H2 H 0.0522 0.6032 0.0059 0.046 Uiso 1 1 calc R
C3 C 0.1562(4) 0.5320(3) -0.0477(2) 0.0423(11) Uani 1 1 d .
H3 H 0.0919 0.4864 -0.0701 0.051 Uiso 1 1 calc R
C4 C 0.2763(4) 0.5308(3) -0.0593(2) 0.0379(10) Uani 1 1 d .
H4 H 0.2937 0.4842 -0.0896 0.045 Uiso 1 1 calc R
C5 C 0.3714(4) 0.5990(2) -0.02558(19) 0.0290(8) Uani 1 1 d .
C6 C 0.5043(4) 0.6029(3) -0.03317(18) 0.0281(8) Uani 1 1 d .
C7 C 0.5456(5) 0.5422(3) -0.0784(2) 0.0402(11) Uani 1 1 d .
H7 H 0.4895 0.4942 -0.1054 0.048 Uiso 1 1 calc R
C8 C 0.6707(5) 0.5530(3) -0.0834(2) 0.0434(11) Uani 1 1 d .
H8 H 0.6998 0.5122 -0.1133 0.052 Uiso 1 1 calc R
C9 C 0.7517(4) 0.6250(3) -0.0435(2) 0.0374(10) Uani 1 1 d .
H9A H 0.8356 0.6344 -0.0467 0.045 Uiso 1 1 calc R
C10 C 0.7057(4) 0.6828(3) 0.0012(2) 0.0336(9) Uani 1 1 d .
H10 H 0.7612 0.7308 0.0286 0.040 Uiso 1 1 calc R
C11 C 0.3828(4) 0.8110(3) -0.0608(2) 0.0376(10) Uani 1 1 d .
H11 H 0.3124 0.7719 -0.0649 0.045 Uiso 1 1 calc R
C12 C 0.3826(5) 0.8516(4) -0.1095(2) 0.0537(13) Uani 1 1 d .
H12 H 0.3126 0.8412 -0.1450 0.064 Uiso 1 1 calc R
C13 C 0.4902(6) 0.9084(4) -0.1034(3) 0.0704(18) Uani 1 1 d .
H13 H 0.4936 0.9358 -0.1355 0.084 Uiso 1 1 calc R
C14 C 0.5905(6) 0.9236(4) -0.0505(3) 0.0632(16) Uani 1 1 d .
H14A H 0.6626 0.9613 -0.0465 0.076 Uiso 1 1 calc R
C15 C 0.5852(4) 0.8834(3) -0.0029(2) 0.0388(10) Uani 1 1 d .
C16 C 0.6837(4) 0.9010(3) 0.0578(2) 0.0368(10) Uani 1 1 d .
C17 C 0.7936(5) 0.9606(3) 0.0746(2) 0.0454(12) Uani 1 1 d .
H17 H 0.8111 0.9892 0.0452 0.055 Uiso 1 1 calc R
C18 C 0.8751(5) 0.9768(3) 0.1341(3) 0.0496(12) Uani 1 1 d .
H18 H 0.9485 1.0164 0.1456 0.059 Uiso 1 1 calc R
C19 C 0.8478(4) 0.9344(3) 0.1766(2) 0.0411(11) Uani 1 1 d .
H19 H 0.9012 0.9459 0.2179 0.049 Uiso 1 1 calc R
C20 C 0.7395(4) 0.8740(3) 0.1576(2) 0.0332(9) Uani 1 1 d .
H20 H 0.7220 0.8448 0.1866 0.040 Uiso 1 1 calc R
C21 C 0.6490(4) 0.6768(3) 0.16543(19) 0.0297(9) Uani 1 1 d .
H21 H 0.7261 0.6820 0.1539 0.036 Uiso 1 1 calc R
C22 C 0.6292(4) 0.6394(3) 0.21147(19) 0.0319(9) Uani 1 1 d .
H22 H 0.6893 0.6147 0.2370 0.038 Uiso 1 1 calc R
C23 C 0.4511(4) 0.6854(2) 0.16858(18) 0.0257(8) Uani 1 1 d .
H23 H 0.3664 0.6975 0.1600 0.031 Uiso 1 1 calc R
C24 C 0.4353(4) 0.6122(3) 0.25366(19) 0.0324(9) Uani 1 1 d .
H24A H 0.4621 0.5561 0.2569 0.039 Uiso 1 1 calc R
H24B H 0.3439 0.6034 0.2335 0.039 Uiso 1 1 calc R
C25 C 0.4589(4) 0.6728(3) 0.32074(19) 0.0312(9) Uani 1 1 d .
H25A H 0.5505 0.6873 0.3400 0.037 Uiso 1 1 calc R
H25B H 0.4214 0.7264 0.3190 0.037 Uiso 1 1 calc R
C26 C 0.3978(4) 0.6264(3) 0.36017(19) 0.0305(9) Uani 1 1 d .
H26A H 0.3050 0.6194 0.3444 0.037 Uiso 1 1 calc R
H26B H 0.4260 0.5690 0.3566 0.037 Uiso 1 1 calc R
C27 C 0.4124(4) 0.6351(3) 0.46955(19) 0.0276(8) Uani 1 1 d .
C28 C 0.4603(4) 0.6841(2) 0.53500(18) 0.0265(8) Uani 1 1 d .
C29 C 0.4444(4) 0.6487(3) 0.58300(19) 0.0296(9) Uani 1 1 d .
H29 H 0.4748 0.6811 0.6256 0.036 Uiso 1 1 calc R
C30 C 0.3822(4) 0.5630(3) 0.56872(19) 0.0272(8) Uani 1 1 d .
C31 C 0.3111(4) 0.4507(3) 0.6017(2) 0.0339(9) Uani 1 1 d .
H31 H 0.3019 0.4282 0.6355 0.041 Uiso 1 1 calc R
C32 C 0.2756(4) 0.4275(3) 0.4940(2) 0.0283(8) Uani 1 1 d .
C33 C 0.3346(4) 0.5142(3) 0.50409(19) 0.0275(8) Uani 1 1 d .
C34 C 0.3508(4) 0.5526(3) 0.45468(19) 0.0286(8) Uani 1 1 d .
H34 H 0.3192 0.5213 0.4119 0.034 Uiso 1 1 calc R
C35 C 0.5658(4) 0.8191(3) 0.6074(2) 0.0356(10) Uani 1 1 d .
H35A H 0.6023 0.8748 0.6064 0.053 Uiso 1 1 calc GR
H35B H 0.6303 0.7923 0.6313 0.053 Uiso 1 1 calc GR
H35C H 0.4960 0.8269 0.6277 0.053 Uiso 1 1 calc GR
C36 C 0.1629(4) 0.2899(3) 0.4116(2) 0.0302(9) Uani 1 1 d .
C37 C 0.1506(4) 0.2367(3) 0.4506(2) 0.0335(9) Uani 1 1 d .
H37 H 0.1874 0.2561 0.4946 0.040 Uiso 1 1 calc R
C38 C 0.0833(4) 0.1542(3) 0.4242(2) 0.0352(10) Uani 1 1 d .
C39 C 0.0314(4) 0.1258(3) 0.3591(2) 0.0400(11) Uani 1 1 d .
C40 C 0.0419(4) 0.1767(3) 0.3187(2) 0.0402(11) Uani 1 1 d .
H40 H 0.0051 0.1564 0.2747 0.048 Uiso 1 1 calc R
C41 C 0.1094(4) 0.2598(3) 0.3453(2) 0.0370(10) Uani 1 1 d .
H41 H 0.1189 0.2953 0.3189 0.044 Uiso 1 1 calc R
C42 C 0.2911(4) 0.8861(3) 0.0847(2) 0.0335(9) Uani 1 1 d .
H42 H 0.2504 0.8698 0.0411 0.040 Uiso 1 1 calc R
C43 C 0.2544(4) 0.9458(3) 0.1303(2) 0.0341(9) Uani 1 1 d .
H43 H 0.1852 0.9779 0.1242 0.041 Uiso 1 1 calc R
C44 C 0.4240(4) 0.8921(2) 0.17459(19) 0.0273(8) Uani 1 1 d .
H44 H 0.4914 0.8815 0.2053 0.033 Uiso 1 1 calc R
C45 C 0.3365(4) 1.0060(3) 0.2500(2) 0.0346(9) Uani 1 1 d .
H45A H 0.3470 1.0664 0.2489 0.041 Uiso 1 1 calc R
H45B H 0.4078 0.9976 0.2828 0.041 Uiso 1 1 calc R
C46 C 0.2115(4) 0.9880(3) 0.2678(2) 0.0353(9) Uani 1 1 d .
H46A H 0.1921 1.0422 0.2933 0.042 Uiso 1 1 calc R
H46B H 0.1431 0.9695 0.2286 0.042 Uiso 1 1 calc R
C47 C 0.2099(4) 0.9203(3) 0.30457(19) 0.0355(10) Uani 1 1 d .
H47A H 0.1223 0.9007 0.3033 0.043 Uiso 1 1 calc R
H47B H 0.2497 0.8704 0.2860 0.043 Uiso 1 1 calc R
C48 C 0.2640(4) 0.9215(3) 0.41508(19) 0.0302(9) Uani 1 1 d .
C49 C 0.2048(4) 0.8392(3) 0.40408(19) 0.0291(8) Uani 1 1 d .
H49 H 0.1722 0.8049 0.3622 0.035 Uiso 1 1 calc R
C50 C 0.1931(4) 0.8061(2) 0.45647(19) 0.0272(8) Uani 1 1 d .
C51 C 0.1293(4) 0.7221(2) 0.4509(2) 0.0282(8) Uani 1 1 d .
C52 C 0.1755(4) 0.7525(3) 0.5600(2) 0.0331(9) Uani 1 1 d .
H52 H 0.1696 0.7334 0.5957 0.040 Uiso 1 1 calc R
C53 C 0.2445(4) 0.8585(2) 0.51953(19) 0.0278(8) Uani 1 1 d .
C54 C 0.3062(4) 0.9432(3) 0.5299(2) 0.0304(9) Uani 1 1 d .
H54 H 0.3397 0.9780 0.5717 0.036 Uiso 1 1 calc R
C55 C 0.3168(4) 0.9742(2) 0.47942(19) 0.0287(8) Uani 1 1 d .
C56 C 0.4142(4) 1.1135(3) 0.5472(2) 0.0370(10) Uani 1 1 d .
H56A H 0.4567 1.1665 0.5448 0.055 Uiso 1 1 calc GR
H56B H 0.4722 1.0875 0.5750 0.055 Uiso 1 1 calc GR
H56C H 0.3405 1.1260 0.5639 0.055 Uiso 1 1 calc GR
C57 C 0.0091(4) 0.5822(2) 0.3743(2) 0.0299(9) Uani 1 1 d .
C58 C 0.0131(4) 0.5293(3) 0.4157(2) 0.0319(9) Uani 1 1 d .
H58 H 0.0596 0.5496 0.4584 0.038 Uiso 1 1 calc R
C59 C -0.0531(4) 0.4459(3) 0.3930(2) 0.0326(9) Uani 1 1 d .
H59 H -0.0507 0.4102 0.4205 0.039 Uiso 1 1 calc R
C60 C -0.1215(4) 0.4161(3) 0.3303(2) 0.0333(9) Uani 1 1 d .
C61 C -0.1261(4) 0.4679(3) 0.2884(2) 0.0353(9) Uani 1 1 d .
C62 C -0.0614(4) 0.5512(3) 0.3103(2) 0.0341(9) Uani 1 1 d .
H62 H -0.0648 0.5865 0.2825 0.041 Uiso 1 1 calc R
P2 P 0.04965(15) 0.18273(10) 0.09092(9) 0.0622(4) Uani 1 1 d .
F9 F 0.0177(7) 0.2768(3) 0.1018(3) 0.153(2) Uani 1 1 d .
F10 F 0.1879(5) 0.2188(6) 0.1139(5) 0.250(5) Uani 1 1 d .
F11 F 0.0408(9) 0.1749(5) 0.1559(2) 0.223(4) Uani 1 1 d .
F12 F 0.0790(6) 0.0871(3) 0.0770(4) 0.173(3) Uani 1 1 d .
F13 F -0.0922(4) 0.1446(3) 0.0636(3) 0.1237(18) Uani 1 1 d .
F14 F 0.0574(7) 0.1881(4) 0.0227(3) 0.163(3) Uani 1 1 d .
P1 P 0.05405(10) 0.68826(7) 0.18326(5) 0.0321(2) Uani 1 1 d .
F3 F -0.0185(3) 0.68917(19) 0.11256(13) 0.0539(7) Uani 1 1 d .
F4 F 0.1709(3) 0.75329(18) 0.18248(13) 0.0523(7) Uani 1 1 d .
F5 F -0.0149(3) 0.76862(18) 0.21289(14) 0.0547(8) Uani 1 1 d .
F6 F 0.1265(3) 0.68639(19) 0.25474(12) 0.0500(7) Uani 1 1 d .
F7 F -0.0617(2) 0.62233(18) 0.18427(13) 0.0461(7) Uani 1 1 d .
F8 F 0.1248(3) 0.60773(18) 0.15442(13) 0.0505(7) Uani 1 1 d .
O7 O 0.2575(4) 0.4165(2) 0.30666(17) 0.0530(9) Uani 1 1 d .
C65 C 0.1686(6) 0.4242(5) 0.2502(3) 0.0721(18) Uani 1 1 d .
H65A H 0.2026 0.4034 0.2135 0.108 Uiso 1 1 calc GR
H65B H 0.1551 0.4842 0.2547 0.108 Uiso 1 1 calc GR
H65C H 0.0884 0.3902 0.2444 0.108 Uiso 1 1 calc GR
O8 O 0.6623(3) 0.0553(2) 0.31090(17) 0.0472(8) Uani 1 1 d .
C66 C 0.6742(5) 0.0999(4) 0.2653(2) 0.0567(14) Uani 1 1 d .
H66A H 0.6729 0.0587 0.2254 0.085 Uiso 1 1 calc GR
H66B H 0.7538 0.1375 0.2803 0.085 Uiso 1 1 calc GR
H66C H 0.6040 0.1341 0.2591 0.085 Uiso 1 1 calc GR
O5 O 0.6704(4) 0.8802(3) 0.30001(19) 0.0613(11) Uani 1 1 d .
C63 C 0.7918(6) 0.8565(4) 0.3287(3) 0.0638(16) Uani 1 1 d .
H63A H 0.8422 0.8450 0.2977 0.096 Uiso 1 1 calc GR
H63B H 0.7784 0.8053 0.3427 0.096 Uiso 1 1 calc GR
H63C H 0.8363 0.9035 0.3649 0.096 Uiso 1 1 calc GR
O6 O 0.5289(4) 0.6019(2) 0.73926(17) 0.0512(9) Uani 1 1 d .
C64 C 0.5170(6) 0.6842(4) 0.7789(3) 0.0638(16) Uani 1 1 d .
H64A H 0.5122 0.7267 0.7548 0.096 Uiso 1 1 d R
H64B H 0.5903 0.7014 0.8152 0.096 Uiso 1 1 d R
H64C H 0.4404 0.6804 0.7937 0.096 Uiso 1 1 d R
H9 H 0.233(4) 0.396(3) 0.402(2) 0.034(13) Uiso 1 1 d .
H14 H 0.072(4) 0.684(3) 0.359(2) 0.036(13) Uiso 1 1 d .
H8A H 0.696(7) 0.094(4) 0.352(3) 0.10(2) Uiso 1 1 d .
H6 H 0.457(7) 0.586(5) 0.701(4) 0.12(3) Uiso 1 1 d .
H5 H 0.674(6) 0.935(4) 0.298(3) 0.08(2) Uiso 1 1 d .
H7A H 0.331(7) 0.402(5) 0.298(3) 0.10(3) Uiso 1 1 d .

loop_
_atom_site_aniso_label
_atom_site_aniso_U_11
_atom_site_aniso_U_22
_atom_site_aniso_U_33
_atom_site_aniso_U_23
_atom_site_aniso_U_13
_atom_site_aniso_U_12
Ru1 0.02512(16) 0.02305(16) 0.02516(16) 0.00510(12) 0.00923(12) -0.00113(11)
Cl1 0.0389(6) 0.0374(6) 0.0681(8) 0.0196(6) 0.0139(6) 0.0002(5)
Cl2 0.0694(9) 0.0432(7) 0.0393(6) 0.0062(5) -0.0035(6) -0.0155(6)
F1 0.0512(17) 0.0284(13) 0.0660(19) -0.0052(13) 0.0155(14) -0.0084(12)
F2 0.0537(16) 0.0269(13) 0.0475(16) 0.0074(12) 0.0026(13) -0.0127(11)
O1 0.0412(16) 0.0283(14) 0.0282(15) 0.0045(12) 0.0139(13) -0.0013(12)
O2 0.0394(17) 0.0273(14) 0.0312(15) 0.0026(12) 0.0094(13) -0.0061(12)
O3 0.0442(17) 0.0303(15) 0.0301(15) 0.0075(13) 0.0081(13) -0.0110(13)
O4 0.0400(16) 0.0256(14) 0.0314(15) 0.0031(12) 0.0075(13) -0.0103(12)
N1 0.0256(16) 0.0278(16) 0.0246(16) 0.0062(14) 0.0085(13) -0.0005(13)
N2 0.0289(17) 0.0260(16) 0.0256(16) 0.0068(14) 0.0085(13) 0.0010(13)
N3 0.0354(19) 0.0302(18) 0.0286(18) 0.0069(15) 0.0098(15) 0.0043(14)
N4 0.0304(18) 0.0249(16) 0.0322(18) 0.0044(14) 0.0120(14) -0.0012(13)
N5 0.0228(16) 0.0216(15) 0.0268(16) 0.0035(13) 0.0053(13) -0.0006(12)
N6 0.0300(17) 0.0274(17) 0.0261(17) 0.0078(14) 0.0079(14) 0.0015(13)
N7 0.0315(18) 0.0345(19) 0.0330(19) 0.0113(16) 0.0091(15) 0.0022(15)
N8 0.0328(18) 0.0295(18) 0.037(2) 0.0101(16) 0.0110(15) 0.0020(14)
N9 0.0321(18) 0.0265(17) 0.0328(19) 0.0072(16) 0.0083(15) -0.0011(14)
N10 0.0281(17) 0.0247(16) 0.0293(17) 0.0073(14) 0.0105(14) 0.0011(13)
N11 0.0355(19) 0.0276(17) 0.0288(18) 0.0058(15) 0.0140(15) 0.0030(14)
N12 0.0320(18) 0.0297(18) 0.0307(18) 0.0076(15) 0.0090(14) 0.0004(14)
N13 0.0303(18) 0.0258(17) 0.0365(19) 0.0077(15) 0.0116(15) 0.0013(14)
N14 0.037(2) 0.0257(17) 0.0293(19) 0.0056(15) 0.0084(15) -0.0070(14)
C1 0.026(2) 0.036(2) 0.034(2) 0.0056(19) 0.0095(17) -0.0031(17)
C2 0.028(2) 0.047(3) 0.038(2) 0.008(2) 0.0092(18) -0.0036(18)
C3 0.036(2) 0.044(3) 0.038(2) 0.003(2) 0.0050(19) -0.012(2)
C4 0.045(3) 0.033(2) 0.030(2) -0.0010(19) 0.0097(19) -0.0063(19)
C5 0.034(2) 0.0249(19) 0.027(2) 0.0075(17) 0.0074(17) -0.0027(16)
C6 0.031(2) 0.028(2) 0.0240(19) 0.0062(16) 0.0063(16) 0.0004(16)
C7 0.049(3) 0.033(2) 0.031(2) -0.0067(19) 0.013(2) -0.002(2)
C8 0.047(3) 0.040(3) 0.043(3) -0.001(2) 0.024(2) 0.007(2)
C9 0.037(2) 0.037(2) 0.040(2) 0.008(2) 0.0158(19) 0.0050(19)
C10 0.029(2) 0.032(2) 0.041(2) 0.0078(19) 0.0151(18) -0.0002(17)
C11 0.045(3) 0.038(2) 0.032(2) 0.011(2) 0.0124(19) 0.007(2)
C12 0.060(3) 0.066(4) 0.037(3) 0.024(3) 0.005(2) 0.007(3)
C13 0.086(5) 0.079(4) 0.057(4) 0.046(3) 0.014(3) -0.006(4)
C14 0.076(4) 0.065(4) 0.050(3) 0.030(3) 0.010(3) -0.015(3)
C15 0.045(3) 0.036(2) 0.040(2) 0.015(2) 0.017(2) -0.0015(19)
C16 0.039(2) 0.029(2) 0.044(3) 0.008(2) 0.018(2) -0.0023(18)
C17 0.044(3) 0.044(3) 0.056(3) 0.022(2) 0.018(2) -0.005(2)
C18 0.038(3) 0.044(3) 0.061(3) 0.012(3) 0.008(2) -0.009(2)
C19 0.034(2) 0.037(2) 0.043(3) 0.002(2) 0.005(2) -0.0080(19)
C20 0.031(2) 0.030(2) 0.033(2) 0.0024(18) 0.0052(17) -0.0051(17)
C21 0.0250(19) 0.028(2) 0.033(2) 0.0034(17) 0.0081(16) 0.0007(15)
C22 0.033(2) 0.032(2) 0.029(2) 0.0086(18) 0.0018(17) 0.0034(17)
C23 0.0253(19) 0.0247(18) 0.0254(19) 0.0028(16) 0.0078(15) -0.0008(15)
C24 0.041(2) 0.029(2) 0.030(2) 0.0103(18) 0.0111(18) -0.0003(17)
C25 0.034(2) 0.031(2) 0.032(2) 0.0121(18) 0.0115(17) 0.0032(17)
C26 0.033(2) 0.030(2) 0.028(2) 0.0059(17) 0.0094(17) 0.0024(16)
C27 0.0267(19) 0.031(2) 0.029(2) 0.0094(17) 0.0136(16) 0.0046(16)
C28 0.0250(19) 0.0260(19) 0.027(2) 0.0021(16) 0.0091(15) 0.0029(15)
C29 0.028(2) 0.030(2) 0.028(2) 0.0043(17) 0.0046(16) 0.0018(16)
C30 0.0222(18) 0.030(2) 0.030(2) 0.0075(17) 0.0072(15) 0.0032(15)
C31 0.033(2) 0.036(2) 0.037(2) 0.0150(19) 0.0113(18) 0.0015(17)
C32 0.0228(19) 0.0269(19) 0.036(2) 0.0084(17) 0.0080(16) 0.0037(15)
C33 0.0240(19) 0.027(2) 0.033(2) 0.0077(17) 0.0104(16) 0.0031(15)
C34 0.0251(19) 0.029(2) 0.030(2) 0.0042(17) 0.0089(16) -0.0002(15)
C35 0.034(2) 0.035(2) 0.033(2) 0.0009(19) 0.0101(18) -0.0051(18)
C36 0.0241(19) 0.0247(19) 0.038(2) 0.0000(18) 0.0106(17) 0.0041(15)
C37 0.028(2) 0.027(2) 0.044(2) 0.0050(19) 0.0123(18) 0.0044(16)
C38 0.027(2) 0.028(2) 0.052(3) 0.010(2) 0.0143(19) 0.0034(16)
C39 0.030(2) 0.027(2) 0.056(3) -0.001(2) 0.011(2) 0.0002(17)
C40 0.036(2) 0.035(2) 0.042(3) -0.002(2) 0.010(2) 0.0022(19)
C41 0.037(2) 0.028(2) 0.043(3) 0.0045(19) 0.0088(19) 0.0014(17)
C42 0.037(2) 0.038(2) 0.030(2) 0.0118(19) 0.0130(18) 0.0054(18)
C43 0.036(2) 0.036(2) 0.037(2) 0.0149(19) 0.0161(18) 0.0097(18)
C44 0.029(2) 0.0240(19) 0.0262(19) 0.0020(16) 0.0073(16) -0.0008(15)
C45 0.038(2) 0.029(2) 0.035(2) -0.0012(18) 0.0168(19) -0.0025(17)
C46 0.034(2) 0.041(2) 0.032(2) 0.0070(19) 0.0144(18) 0.0065(18)
C47 0.041(2) 0.034(2) 0.027(2) 0.0010(18) 0.0081(18) -0.0058(18)
C48 0.028(2) 0.031(2) 0.031(2) 0.0070(18) 0.0091(16) -0.0031(16)
C49 0.032(2) 0.029(2) 0.0233(19) 0.0018(16) 0.0077(16) -0.0037(16)
C50 0.0222(18) 0.0257(19) 0.033(2) 0.0060(17) 0.0088(16) 0.0005(15)
C51 0.0215(18) 0.0255(19) 0.038(2) 0.0068(17) 0.0097(16) 0.0014(15)
C52 0.033(2) 0.031(2) 0.037(2) 0.0111(19) 0.0111(18) 0.0042(17)
C53 0.0205(18) 0.0270(19) 0.034(2) 0.0056(17) 0.0068(16) 0.0003(15)
C54 0.027(2) 0.030(2) 0.030(2) 0.0053(17) 0.0031(16) -0.0020(16)
C55 0.027(2) 0.0243(19) 0.032(2) 0.0046(17) 0.0073(16) -0.0035(15)
C56 0.042(2) 0.030(2) 0.031(2) -0.0008(18) 0.0050(19) -0.0090(18)
C57 0.027(2) 0.0233(19) 0.038(2) 0.0048(17) 0.0105(17) 0.0027(15)
C58 0.026(2) 0.029(2) 0.038(2) 0.0060(18) 0.0063(17) -0.0011(16)
C59 0.033(2) 0.025(2) 0.040(2) 0.0103(18) 0.0089(18) 0.0005(16)
C60 0.033(2) 0.0214(19) 0.041(2) 0.0032(18) 0.0076(18) -0.0066(16)
C61 0.038(2) 0.031(2) 0.035(2) 0.0048(19) 0.0107(19) 0.0001(18)
C62 0.036(2) 0.031(2) 0.035(2) 0.0092(19) 0.0110(18) -0.0018(17)
P2 0.0478(8) 0.0537(9) 0.0859(12) 0.0325(8) 0.0070(8) -0.0095(7)
F9 0.237(7) 0.062(3) 0.197(6) 0.045(3) 0.118(5) 0.021(3)
F10 0.075(4) 0.298(9) 0.386(11) 0.249(9) -0.072(5) -0.081(5)
F11 0.372(11) 0.196(7) 0.062(3) 0.033(4) 0.017(5) -0.150(7)
F12 0.141(5) 0.101(4) 0.344(10) 0.127(5) 0.108(6) 0.056(4)
F13 0.064(3) 0.135(4) 0.166(5) 0.074(4) -0.013(3) -0.026(3)
F14 0.262(8) 0.115(4) 0.132(4) 0.029(4) 0.108(5) -0.044(4)
P1 0.0278(5) 0.0335(6) 0.0305(6) 0.0020(5) 0.0069(4) -0.0026(4)
F3 0.0593(18) 0.0585(18) 0.0392(15) 0.0174(14) 0.0006(13) -0.0028(14)
F4 0.0495(17) 0.0481(16) 0.0530(17) -0.0022(14) 0.0226(14) -0.0154(13)
F5 0.0456(16) 0.0473(16) 0.0630(19) -0.0023(15) 0.0150(14) 0.0109(13)
F6 0.0439(16) 0.0634(18) 0.0333(14) 0.0095(13) -0.0030(12) -0.0017(13)
F7 0.0391(15) 0.0500(16) 0.0441(15) 0.0070(13) 0.0105(12) -0.0121(12)
F8 0.0440(16) 0.0445(16) 0.0533(17) -0.0053(13) 0.0127(13) 0.0066(12)
O7 0.054(2) 0.056(2) 0.043(2) -0.0002(17) 0.0175(18) -0.0083(18)
C65 0.051(3) 0.090(5) 0.069(4) 0.014(4) 0.013(3) 0.003(3)
O8 0.050(2) 0.045(2) 0.0382(19) 0.0058(16) 0.0036(16) -0.0050(16)
C66 0.058(3) 0.068(4) 0.041(3) 0.015(3) 0.005(2) 0.010(3)
O5 0.071(3) 0.054(2) 0.054(2) 0.010(2) 0.012(2) -0.001(2)
C63 0.076(4) 0.064(4) 0.051(3) 0.008(3) 0.024(3) 0.005(3)
O6 0.048(2) 0.055(2) 0.044(2) 0.0064(18) 0.0048(17) 0.0093(17)
C64 0.057(3) 0.053(3) 0.068(4) -0.003(3) 0.009(3) 0.007(3)

loop_
_atom_type_symbol
_atom_type_description
_atom_type_scat_dispersion_real
_atom_type_scat_dispersion_imag
_atom_type_scat_source
C C 0.0033 0.0016 'International Tables Vol C Tables 4.2.6.8 and 6.1.1.4'
H H 0.0000 0.0000 'International Tables Vol C Tables 4.2.6.8 and 6.1.1.4'
Cl Cl 0.1484 0.1585 'International Tables Vol C Tables 4.2.6.8 and 6.1.1.4'
F F 0.0171 0.0103 'International Tables Vol C Tables 4.2.6.8 and 6.1.1.4'
N N 0.0061 0.0033 'International Tables Vol C Tables 4.2.6.8 and 6.1.1.4'
O O 0.0106 0.0060 'International Tables Vol C Tables 4.2.6.8 and 6.1.1.4'
P P 0.1023 0.0942 'International Tables Vol C Tables 4.2.6.8 and 6.1.1.4'
Ru Ru -1.2594 0.8363 'International Tables Vol C Tables 4.2.6.8 and 6.1.1.4'

loop_
_geom_angle_atom_site_label_1
_geom_angle_atom_site_label_2
_geom_angle_atom_site_label_3
_geom_angle
N1 Ru1 N2 79.33(13)
N1 Ru1 N4 174.15(13)
N1 Ru1 N5 87.63(12)
N1 Ru1 N10 96.30(12)
N2 Ru1 N5 92.89(12)
N2 Ru1 N10 174.70(13)
N3 Ru1 N1 97.15(13)
N3 Ru1 N2 86.07(13)
N3 Ru1 N4 79.23(14)
N3 Ru1 N5 174.82(13)
N3 Ru1 N10 91.55(13)
N4 Ru1 N2 95.77(13)
N4 Ru1 N5 95.85(13)
N4 Ru1 N10 88.42(12)
N5 Ru1 N10 89.90(12)
C27 O1 C26 115.8(3)
C28 O2 C35 117.9(3)
C48 O3 C47 117.2(3)
C55 O4 C56 116.8(3)
C1 N1 Ru1 126.8(3)
C1 N1 C5 117.9(3)
C5 N1 Ru1 115.4(3)
C6 N2 Ru1 115.2(3)
C10 N2 Ru1 126.0(3)
C10 N2 C6 118.3(3)
C11 N3 Ru1 126.4(3)
C11 N3 C15 118.6(4)
C15 N3 Ru1 114.8(3)
C16 N4 Ru1 114.9(3)
C20 N4 Ru1 126.9(3)
C20 N4 C16 118.2(4)
C21 N5 Ru1 128.7(3)
C23 N5 Ru1 125.2(3)
C23 N5 C21 106.0(3)
C22 N6 C24 127.3(3)
C23 N6 C22 107.3(3)
C23 N6 C24 125.4(3)
C31 N7 C30 114.8(4)
C32 N8 C31 116.2(4)
C32 N9 C36 129.6(4)
C42 N10 Ru1 124.7(3)
C44 N10 Ru1 129.1(3)
C44 N10 C42 106.1(3)
C43 N11 C45 124.7(4)
C44 N11 C43 107.1(3)
C44 N11 C45 128.2(4)
C52 N12 C53 115.3(4)
C51 N13 C52 116.8(3)
C51 N14 C57 129.8(4)
N1 C1 C2 123.1(4)
C3 C2 C1 119.0(4)
C2 C3 C4 119.1(4)
C3 C4 C5 119.9(4)
N1 C5 C4 121.0(4)
N1 C5 C6 114.8(3)
C4 C5 C6 124.1(4)
N2 C6 C5 115.0(3)
N2 C6 C7 121.1(4)
C7 C6 C5 123.9(4)
C8 C7 C6 119.7(4)
C9 C8 C7 119.1(4)
C8 C9 C10 118.6(4)
N2 C10 C9 123.2(4)
N3 C11 C12 122.4(5)
C11 C12 C13 118.0(5)
C14 C13 C12 119.9(5)
C13 C14 C15 120.0(5)
N3 C15 C14 121.0(4)
N3 C15 C16 115.1(4)
C14 C15 C16 123.8(4)
N4 C16 C15 114.8(4)
N4 C16 C17 120.8(4)
C17 C16 C15 124.3(4)
C18 C17 C16 119.9(4)
C17 C18 C19 119.3(4)
C18 C19 C20 119.1(4)
N4 C20 C19 122.7(4)
C22 C21 N5 109.3(4)
C21 C22 N6 106.5(4)
N5 C23 N6 110.9(3)
N6 C24 C25 113.3(3)
C26 C25 C24 107.8(3)
O1 C26 C25 108.7(3)
O1 C27 C28 114.7(3)
O1 C27 C34 124.9(4)
C34 C27 C28 120.3(4)
O2 C28 C27 114.5(3)
O2 C28 C29 125.6(4)
C29 C28 C27 119.9(4)
C28 C29 C30 120.7(4)
N7 C30 C29 118.5(4)
N7 C30 C33 121.8(4)
C33 C30 C29 119.7(4)
N7 C31 N8 129.8(4)
N8 C32 N9 118.9(4)
N8 C32 C33 121.3(4)
N9 C32 C33 119.7(4)
C30 C33 C32 116.0(4)
C30 C33 C34 118.8(4)
C34 C33 C32 125.2(4)
C27 C34 C33 120.6(4)
C37 C36 N9 124.7(4)
C37 C36 C41 119.8(4)
C41 C36 N9 115.4(4)
C36 C37 C38 119.8(4)
C37 C38 Cl1 120.5(4)
C39 C38 Cl1 120.0(3)
C39 C38 C37 119.6(4)
F1 C39 C38 119.0(4)
F1 C39 C40 118.8(4)
C40 C39 C38 122.3(4)
C39 C40 C41 118.1(4)
C40 C41 C36 120.4(4)
C43 C42 N10 109.4(4)
C42 C43 N11 106.1(4)
N10 C44 N11 111.3(4)
N11 C45 C46 112.3(3)
C47 C46 C45 115.8(4)
O3 C47 C46 106.7(3)
O3 C48 C49 125.9(4)
O3 C48 C55 113.7(3)
C49 C48 C55 120.4(4)
C48 C49 C50 120.2(4)
C49 C50 C51 125.2(4)
C53 C50 C49 119.2(4)
C53 C50 C51 115.6(4)
N13 C51 N14 118.9(4)
N13 C51 C50 121.4(4)
N14 C51 C50 119.8(4)
N12 C52 N13 128.5(4)
N12 C53 C50 122.4(4)
N12 C53 C54 117.7(4)
C50 C53 C54 119.8(4)
C55 C54 C53 120.5(4)
O4 C55 C48 114.7(4)
O4 C55 C54 125.3(4)
C54 C55 C48 120.0(4)
C58 C57 N14 124.5(4)
C58 C57 C62 119.8(4)
C62 C57 N14 115.6(4)
C59 C58 C57 119.6(4)
C60 C59 C58 120.2(4)
F2 C60 C59 120.2(4)
F2 C60 C61 118.9(4)
C59 C60 C61 120.9(4)
C60 C61 Cl2 120.3(3)
C60 C61 C62 119.7(4)
C62 C61 Cl2 120.0(3)
C61 C62 C57 119.8(4)
F9 P2 F12 177.6(4)
F9 P2 F13 93.0(3)
F9 P2 F14 86.0(3)
F10 P2 F9 87.5(4)
F10 P2 F11 93.6(5)
F10 P2 F12 93.7(4)
F10 P2 F13 177.0(5)
F10 P2 F14 87.3(4)
F11 P2 F9 95.4(4)
F11 P2 F12 86.7(4)
F11 P2 F13 89.3(4)
F11 P2 F14 178.4(3)
F12 P2 F14 92.0(4)
F13 P2 F12 85.7(3)
F13 P2 F14 89.8(3)
F3 P1 F4 90.96(16)
F3 P1 F5 90.69(17)
F3 P1 F6 179.39(17)
F3 P1 F7 89.46(15)
F3 P1 F8 90.07(16)
F4 P1 F6 89.62(16)
F4 P1 F7 179.28(18)
F4 P1 F8 89.35(16)
F5 P1 F4 90.41(16)
F5 P1 F6 89.50(16)
F5 P1 F7 90.17(16)
F5 P1 F8 179.20(17)
F7 P1 F6 89.96(15)
F7 P1 F8 90.07(15)
F8 P1 F6 89.74(16)

loop_
_geom_bond_atom_site_label_1
_geom_bond_atom_site_label_2
_geom_bond_distance
Ru1 N1 2.058(3)
Ru1 N2 2.061(3)
Ru1 N3 2.044(3)
Ru1 N4 2.061(3)
Ru1 N5 2.088(3)
Ru1 N10 2.095(3)
Cl1 C38 1.727(5)
Cl2 C61 1.730(4)
F1 C39 1.368(5)
F2 C60 1.358(4)
O1 C26 1.428(5)
O1 C27 1.363(5)
O2 C28 1.353(4)
O2 C35 1.432(5)
O3 C47 1.429(5)
O3 C48 1.362(5)
O4 C55 1.354(4)
O4 C56 1.439(5)
N1 C1 1.343(5)
N1 C5 1.367(5)
N2 C6 1.363(5)
N2 C10 1.340(5)
N3 C11 1.342(5)
N3 C15 1.372(5)
N4 C16 1.360(5)
N4 C20 1.334(5)
N5 C21 1.374(5)
N5 C23 1.330(5)
N6 C22 1.374(5)
N6 C23 1.341(5)
N6 C24 1.457(5)
N7 C30 1.375(5)
N7 C31 1.307(5)
N8 C31 1.337(5)
N8 C32 1.329(5)
N9 C32 1.360(5)
N9 C36 1.422(5)
N10 C42 1.378(5)
N10 C44 1.310(5)
N11 C43 1.375(5)
N11 C44 1.347(5)
N11 C45 1.462(5)
N12 C52 1.318(5)
N12 C53 1.369(5)
N13 C51 1.333(5)
N13 C52 1.340(5)
N14 C51 1.363(5)
N14 C57 1.418(5)
C1 C2 1.379(6)
C2 C3 1.370(6)
C3 C4 1.376(6)
C4 C5 1.385(5)
C5 C6 1.479(5)
C6 C7 1.383(6)
C7 C8 1.383(6)
C8 C9 1.377(6)
C9 C10 1.378(6)
C11 C12 1.390(6)
C12 C13 1.393(8)
C13 C14 1.361(8)
C14 C15 1.377(6)
C15 C16 1.464(6)
C16 C17 1.394(6)
C17 C18 1.361(7)
C18 C19 1.365(7)
C19 C20 1.386(5)
C21 C22 1.356(6)
C24 C25 1.516(5)
C25 C26 1.512(5)
C27 C28 1.426(5)
C27 C34 1.369(5)
C28 C29 1.363(5)
C29 C30 1.417(5)
C30 C33 1.411(5)
C32 C33 1.434(5)
C33 C34 1.421(5)
C36 C37 1.378(6)
C36 C41 1.398(6)
C37 C38 1.386(6)
C38 C39 1.372(6)
C39 C40 1.370(7)
C40 C41 1.395(6)
C42 C43 1.354(6)
C45 C46 1.521(5)
C46 C47 1.508(6)
C48 C49 1.366(5)
C48 C55 1.431(5)
C49 C50 1.419(5)
C50 C51 1.438(5)
C50 C53 1.406(5)
C53 C54 1.415(5)
C54 C55 1.358(6)
C57 C58 1.391(6)
C57 C62 1.398(6)
C58 C59 1.390(5)
C59 C60 1.366(6)
C60 C61 1.384(6)
C61 C62 1.384(6)
P2 F9 1.531(5)
P2 F10 1.491(5)
P2 F11 1.503(5)
P2 F12 1.544(5)
P2 F13 1.538(4)
P2 F14 1.558(5)
P1 F3 1.588(3)
P1 F4 1.595(3)
P1 F5 1.591(3)
P1 F6 1.608(3)
P1 F7 1.596(3)
P1 F8 1.600(3)
O7 C65 1.428(7)
O8 C66 1.398(6)
O5 C63 1.431(7)
O6 C64 1.418(6)

loop_
_geom_torsion_atom_site_label_1
_geom_torsion_atom_site_label_2
_geom_torsion_atom_site_label_3
_geom_torsion_atom_site_label_4
_geom_torsion
Ru1 N1 C1 C2 -179.7(3)
Ru1 N1 C5 C4 -179.6(3)
Ru1 N1 C5 C6 0.6(4)
Ru1 N2 C6 C5 -5.5(4)
Ru1 N2 C6 C7 172.6(3)
Ru1 N2 C10 C9 -170.9(3)
Ru1 N3 C11 C12 -174.8(4)
Ru1 N3 C15 C14 174.0(4)
Ru1 N3 C15 C16 -9.4(5)
Ru1 N4 C16 C15 6.2(5)
Ru1 N4 C16 C17 -175.4(3)
Ru1 N4 C20 C19 177.0(3)
Ru1 N5 C21 C22 -177.2(3)
Ru1 N5 C23 N6 177.1(2)
Ru1 N10 C42 C43 -176.1(3)
Ru1 N10 C44 N11 175.7(2)
Cl1 C38 C39 F1 -1.7(6)
Cl1 C38 C39 C40 178.1(3)
Cl2 C61 C62 C57 -178.8(3)
F1 C39 C40 C41 -179.4(4)
F2 C60 C61 Cl2 -1.8(6)
F2 C60 C61 C62 178.9(4)
O1 C27 C28 O2 0.5(5)
O1 C27 C28 C29 -179.6(3)
O1 C27 C34 C33 178.8(3)
O2 C28 C29 C30 -179.2(4)
O3 C48 C49 C50 -179.4(4)
O3 C48 C55 O4 0.1(5)
O3 C48 C55 C54 179.4(4)
N1 C1 C2 C3 0.5(7)
N1 C5 C6 N2 3.3(5)
N1 C5 C6 C7 -174.8(4)
N2 C6 C7 C8 -0.2(7)
N3 C11 C12 C13 1.6(8)
N3 C15 C16 N4 2.1(6)
N3 C15 C16 C17 -176.2(4)
N4 C16 C17 C18 -2.8(7)
N5 C21 C22 N6 0.2(4)
N6 C24 C25 C26 -172.8(3)
N7 C30 C33 C32 -2.1(5)
N7 C30 C33 C34 179.3(3)
N8 C32 C33 C30 2.1(6)
N8 C32 C33 C34 -179.4(4)
N9 C32 C33 C30 -177.9(3)
N9 C32 C33 C34 0.6(6)
N9 C36 C37 C38 -179.2(4)
N9 C36 C41 C40 179.2(4)
N10 C42 C43 N11 -0.2(5)
N11 C45 C46 C47 89.7(4)
N12 C53 C54 C55 -179.3(4)
N14 C57 C58 C59 -177.9(4)
N14 C57 C62 C61 177.8(4)
C1 N1 C5 C4 2.3(6)
C1 N1 C5 C6 -177.6(3)
C1 C2 C3 C4 0.4(7)
C2 C3 C4 C5 0.1(7)
C3 C4 C5 N1 -1.5(6)
C3 C4 C5 C6 178.4(4)
C4 C5 C6 N2 -176.6(4)
C4 C5 C6 C7 5.4(7)
C5 N1 C1 C2 -1.8(6)
C5 C6 C7 C8 177.7(4)
C6 N2 C10 C9 0.3(6)
C6 C7 C8 C9 -0.8(7)
C7 C8 C9 C10 1.5(7)
C8 C9 C10 N2 -1.3(7)
C10 N2 C6 C5 -177.6(3)
C10 N2 C6 C7 0.5(6)
C11 N3 C15 C14 -0.8(7)
C11 N3 C15 C16 175.8(4)
C11 C12 C13 C14 -1.1(9)
C12 C13 C14 C15 -0.3(10)
C13 C14 C15 N3 1.3(9)
C13 C14 C15 C16 -175.0(6)
C14 C15 C16 N4 178.6(5)
C14 C15 C16 C17 0.3(8)
C15 N3 C11 C12 -0.7(7)
C15 C16 C17 C18 175.4(5)
C16 N4 C20 C19 -2.1(6)
C16 C17 C18 C19 -0.1(8)
C17 C18 C19 C20 1.8(7)
C18 C19 C20 N4 -0.7(7)
C20 N4 C16 C15 -174.6(4)
C20 N4 C16 C17 3.8(6)
C21 N5 C23 N6 -0.1(4)
C22 N6 C23 N5 0.2(4)
C22 N6 C24 C25 81.8(5)
C23 N5 C21 C22 -0.1(4)
C23 N6 C22 C21 -0.2(4)
C23 N6 C24 C25 -99.6(4)
C24 N6 C22 C21 178.6(4)
C24 N6 C23 N5 -178.7(3)
C24 C25 C26 O1 171.7(3)
C26 O1 C27 C28 174.6(3)
C26 O1 C27 C34 -4.8(6)
C27 O1 C26 C25 -165.4(3)
C27 C28 C29 C30 0.9(6)
C28 C27 C34 C33 -0.6(6)
C28 C29 C30 N7 180.0(4)
C28 C29 C30 C33 -0.8(6)
C29 C30 C33 C32 178.7(3)
C29 C30 C33 C34 0.1(6)
C30 N7 C31 N8 -0.2(7)
C30 C33 C34 C27 0.6(6)
C31 N7 C30 C29 -179.6(4)
C31 N7 C30 C33 1.2(5)
C31 N8 C32 N9 178.8(4)
C31 N8 C32 C33 -1.2(6)
C32 N8 C31 N7 0.2(7)
C32 N9 C36 C37 -13.5(7)
C32 N9 C36 C41 168.5(4)
C32 C33 C34 C27 -177.8(4)
C34 C27 C28 O2 179.9(3)
C34 C27 C28 C29 -0.2(6)
C35 O2 C28 C27 177.6(3)
C35 O2 C28 C29 -2.3(6)
C36 N9 C32 N8 4.3(6)
C36 N9 C32 C33 -175.7(4)
C36 C37 C38 Cl1 -177.9(3)
C36 C37 C38 C39 1.2(6)
C37 C36 C41 C40 1.1(6)
C37 C38 C39 F1 179.2(4)
C37 C38 C39 C40 -1.0(7)
C38 C39 C40 C41 0.8(7)
C39 C40 C41 C36 -0.9(6)
C41 C36 C37 C38 -1.2(6)
C42 N10 C44 N11 -0.9(4)
C43 N11 C44 N10 0.8(4)
C43 N11 C45 C46 59.9(5)
C44 N10 C42 C43 0.6(5)
C44 N11 C43 C42 -0.3(4)
C44 N11 C45 C46 -119.8(4)
C45 N11 C43 C42 179.9(4)
C45 N11 C44 N10 -179.5(4)
C45 C46 C47 O3 76.4(4)
C47 O3 C48 C49 12.4(6)
C47 O3 C48 C55 -168.2(4)
C48 O3 C47 C46 162.9(3)
C48 C49 C50 C51 177.8(4)
C48 C49 C50 C53 -0.8(6)
C49 C48 C55 O4 179.5(4)
C49 C48 C55 C54 -1.2(6)
C49 C50 C51 N13 -179.6(4)
C49 C50 C51 N14 0.9(6)
C49 C50 C53 N12 179.2(4)
C49 C50 C53 C54 0.4(6)
C50 C53 C54 C55 -0.4(6)
C51 N13 C52 N12 0.0(6)
C51 N14 C57 C58 -17.1(7)
C51 N14 C57 C62 164.7(4)
C51 C50 C53 N12 0.5(6)
C51 C50 C53 C54 -178.4(4)
C52 N12 C53 C50 0.2(6)
C52 N12 C53 C54 179.0(4)
C52 N13 C51 N14 -179.7(4)
C52 N13 C51 C50 0.7(6)
C53 N12 C52 N13 -0.4(6)
C53 C50 C51 N13 -0.9(5)
C53 C50 C51 N14 179.6(3)
C53 C54 C55 O4 180.0(4)
C53 C54 C55 C48 0.8(6)
C55 C48 C49 C50 1.2(6)
C56 O4 C55 C48 172.6(4)
C56 O4 C55 C54 -6.6(6)
C57 N14 C51 N13 0.3(6)
C57 N14 C51 C50 179.9(4)
C57 C58 C59 C60 0.0(6)
C58 C57 C62 C61 -0.4(6)
C58 C59 C60 F2 -179.1(4)
C58 C59 C60 C61 0.2(7)
C59 C60 C61 Cl2 178.9(3)
C59 C60 C61 C62 -0.5(7)
C60 C61 C62 C57 0.6(7)
C62 C57 C58 C59 0.1(6)
